data_2001501
loop_
_publ_author_name
'Pauer, F.'
'Sheldrick, G. M.'

_publ_section_title
;
 Structure of potassium silanolate at 153 K
;
_journal_issue 7
_journal_name_full 'Acta Crystallographica Section C'
_journal_page_first 1283
_journal_page_last 1284
_journal_paper_doi 10.1107/S0108270193001301
_journal_volume 49
_journal_year 1993
_chemical_formula_structural '[KOSi(CH3)3]4'
_chemical_formula_sum 'C12 H36 K4 O4 Si4'
_chemical_formula_weight 513.2
_chemical_name_systematic
;
 ?
;
_space_group_IT_number 219
_symmetry_cell_setting cubic
_symmetry_space_group_name_Hall 'F -4a 2 3'
_symmetry_space_group_name_H-M 'F -4 3 c'
_cell_angle_alpha 90.00
_cell_angle_beta 90.00
_cell_angle_gamma 90.00
_cell_formula_units_Z 8
_cell_length_a 17.573(2)
_cell_length_b 17.573(2)
_cell_length_c 17.573(2)
_cell_measurement_reflns_used 60
_cell_measurement_temperature 153.(2)
_cell_measurement_theta_max 55
_cell_measurement_theta_min 8
_cell_volume 5426.7(11)
_computing_cell_refinement 'DIF4 7.08 (Siemens diffractometer control software)'
_computing_data_collection 'DIF4 7.08 (Siemens diffractometer control software)'
_computing_data_reduction 'REDU4 (Siemens diffractometer control software)'
_computing_molecular_graphics 'SHELXTL-Plus (Sheldrick, 199?)'
_computing_publication_material SHELXL-92
_computing_structure_refinement 'SHELXL-92 (Sheldrick, 1992)'
_computing_structure_solution 'SHELXS-92 (Sheldrick, 1990)'
_diffrn_ambient_temperature 153.(2)
_diffrn_measurement_device 'Stoe-Siemens AED'
_diffrn_measurement_method 'Profile data from 2\q/\w'
_diffrn_radiation_monochromator graphite
_diffrn_radiation_source 'fine-focus sealed tube'
_diffrn_radiation_type MoK\a
_diffrn_radiation_wavelength 0.71072
_diffrn_reflns_av_R_equivalents 0.0263
_diffrn_reflns_av_sigmaI/netI 0.0215
_diffrn_reflns_limit_h_max 22
_diffrn_reflns_limit_h_min -22
_diffrn_reflns_limit_k_max 22
_diffrn_reflns_limit_k_min -22
_diffrn_reflns_limit_l_max 13
_diffrn_reflns_limit_l_min -13
_diffrn_reflns_number 1010
_diffrn_reflns_theta_max 27.46
_diffrn_reflns_theta_min 4.02
_diffrn_standards_interval_time 90
_diffrn_standards_number 3
_exptl_absorpt_coefficient_mu 0.845
_exptl_absorpt_correction_type none
_exptl_crystal_colour colourless
_exptl_crystal_density_diffrn 1.256
_exptl_crystal_description Cube
_exptl_crystal_F_000 2176
_exptl_crystal_size_max 0.5
_exptl_crystal_size_mid 0.5
_exptl_crystal_size_min 0.5
_refine_diff_density_max 0.186
_refine_diff_density_min -0.194
_refine_ls_abs_structure_details 'Absolute structure determined according to Flack (1983)'
_refine_ls_abs_structure_Flack 0.24(11)
_refine_ls_extinction_method none
_refine_ls_goodness_of_fit_all 1.084
_refine_ls_goodness_of_fit_obs 1.084
_refine_ls_matrix_type full
_refine_ls_number_parameters 20
_refine_ls_number_reflns 524
_refine_ls_number_restraints 0
_refine_ls_restrained_S_all 1.299
_refine_ls_restrained_S_obs 1.084
_refine_ls_R_factor_all 0.0364
_refine_ls_R_factor_obs 0.0227
_refine_ls_shift/esd_max -0.001
_refine_ls_shift/esd_mean 0.000
_refine_ls_structure_factor_coef Fsqd
_refine_ls_weighting_details 'w=1/[\s^2^(Fo^2^)+(0.0288P)^2^+0.5296P] where P=(Fo^2^+2Fc^2^)/3'
_refine_ls_weighting_scheme calc
_refine_ls_wR_factor_all 0.0716
_refine_ls_wR_factor_obs 0.0518
_reflns_number_observed 400
_reflns_number_total 526
_reflns_observed_criterion >2\s(I)
_cod_data_source_file sh1040.cif
_cod_data_source_block kalle
_cod_depositor_comments
;
The following automatic conversions were performed:

'_refine_ls_weighting_scheme' value 'calc
w=1/[\s^2^(Fo^2^)+(0.0288P)^2^+0.5296P] where P=(Fo^2^+2Fc^2^)/3' was
changed to 'calc'. New tag '_refine_ls_weighting_details' was
created. The value of the new tag was set to
'w=1/[\s^2^(Fo^2^)+(0.0288P)^2^+0.5296P] where P=(Fo^2^+2Fc^2^)/3'.

Automatic conversion script
Id: cif_fix_values 3143 2015-03-26 13:38:13Z robertas 

2017-04-21
Z value and formula fixed to values more according to usual
chemical conventions.                 miguel
;
_cod_original_formula_sum 'C12 H36 K4 O4 Si4'
_cod_original_formula_weight 513.2
_cod_original_formula_units_Z 28
_cod_original_sg_symbol_H-M 'F-4 3c'
_cod_database_code 2001501

loop_
_symmetry_equiv_pos_as_xyz
'x, y, z'
'-x, -y, z'
'-x, y, -z'
'x, -y, -z'
'z, x, y'
'z, -x, -y'
'-z, -x, y'
'-z, x, -y'
'y, z, x'
'-y, z, -x'
'y, -z, -x'
'-y, -z, x'
'y+1/2, x+1/2, z+1/2'
'-y+1/2, -x+1/2, z+1/2'
'y+1/2, -x+1/2, -z+1/2'
'-y+1/2, x+1/2, -z+1/2'
'x+1/2, z+1/2, y+1/2'
'-x+1/2, z+1/2, -y+1/2'
'-x+1/2, -z+1/2, y+1/2'
'x+1/2, -z+1/2, -y+1/2'
'z+1/2, y+1/2, x+1/2'
'z+1/2, -y+1/2, -x+1/2'
'-z+1/2, y+1/2, -x+1/2'
'-z+1/2, -y+1/2, x+1/2'
'x, y+1/2, z+1/2'
'-x, -y+1/2, z+1/2'
'-x, y+1/2, -z+1/2'
'x, -y+1/2, -z+1/2'
'z, x+1/2, y+1/2'
'z, -x+1/2, -y+1/2'
'-z, -x+1/2, y+1/2'
'-z, x+1/2, -y+1/2'
'y, z+1/2, x+1/2'
'-y, z+1/2, -x+1/2'
'y, -z+1/2, -x+1/2'
'-y, -z+1/2, x+1/2'
'y+1/2, x+1, z+1'
'-y+1/2, -x+1, z+1'
'y+1/2, -x+1, -z+1'
'-y+1/2, x+1, -z+1'
'x+1/2, z+1, y+1'
'-x+1/2, z+1, -y+1'
'-x+1/2, -z+1, y+1'
'x+1/2, -z+1, -y+1'
'z+1/2, y+1, x+1'
'z+1/2, -y+1, -x+1'
'-z+1/2, y+1, -x+1'
'-z+1/2, -y+1, x+1'
'x+1/2, y, z+1/2'
'-x+1/2, -y, z+1/2'
'-x+1/2, y, -z+1/2'
'x+1/2, -y, -z+1/2'
'z+1/2, x, y+1/2'
'z+1/2, -x, -y+1/2'
'-z+1/2, -x, y+1/2'
'-z+1/2, x, -y+1/2'
'y+1/2, z, x+1/2'
'-y+1/2, z, -x+1/2'
'y+1/2, -z, -x+1/2'
'-y+1/2, -z, x+1/2'
'y+1, x+1/2, z+1'
'-y+1, -x+1/2, z+1'
'y+1, -x+1/2, -z+1'
'-y+1, x+1/2, -z+1'
'x+1, z+1/2, y+1'
'-x+1, z+1/2, -y+1'
'-x+1, -z+1/2, y+1'
'x+1, -z+1/2, -y+1'
'z+1, y+1/2, x+1'
'z+1, -y+1/2, -x+1'
'-z+1, y+1/2, -x+1'
'-z+1, -y+1/2, x+1'
'x+1/2, y+1/2, z'
'-x+1/2, -y+1/2, z'
'-x+1/2, y+1/2, -z'
'x+1/2, -y+1/2, -z'
'z+1/2, x+1/2, y'
'z+1/2, -x+1/2, -y'
'-z+1/2, -x+1/2, y'
'-z+1/2, x+1/2, -y'
'y+1/2, z+1/2, x'
'-y+1/2, z+1/2, -x'
'y+1/2, -z+1/2, -x'
'-y+1/2, -z+1/2, x'
'y+1, x+1, z+1/2'
'-y+1, -x+1, z+1/2'
'y+1, -x+1, -z+1/2'
'-y+1, x+1, -z+1/2'
'x+1, z+1, y+1/2'
'-x+1, z+1, -y+1/2'
'-x+1, -z+1, y+1/2'
'x+1, -z+1, -y+1/2'
'z+1, y+1, x+1/2'
'z+1, -y+1, -x+1/2'
'-z+1, y+1, -x+1/2'
'-z+1, -y+1, x+1/2'

loop_
_atom_site_aniso_label
_atom_site_aniso_U_11
_atom_site_aniso_U_22
_atom_site_aniso_U_33
_atom_site_aniso_U_12
_atom_site_aniso_U_13
_atom_site_aniso_U_23
K1 0.0284(2) 0.0284(2) 0.0284(2) -0.0025(2) -0.0025(2) -0.0025(2)
Si1 0.0225(2) 0.0225(2) 0.0225(2) -0.0014(2) -0.0014(2) -0.0014(2)
O1 0.0309(4) 0.0309(4) 0.0309(4) -0.0047(6) -0.0047(6) -0.0047(6)
C1 0.0411(12) 0.0414(12) 0.0284(10) 0.0029(10) -0.0042(12) 0.0013(11)

loop_
_atom_site_label
_atom_site_fract_x
_atom_site_fract_y
_atom_site_fract_z
_atom_site_U_iso_or_equiv
_atom_site_thermal_displace_type
_atom_site_calc_flag
_atom_site_refinement_flags
_atom_site_occupancy
_atom_site_disorder_group
_atom_site_type_symbol
K1 0.82521(2) 0.82521(2) 0.82521(2) 0.0284(2) Uani d S 1 . K
Si1 0.62369(3) 0.62369(3) 0.62369(3) 0.0225(2) Uani d S 1 . Si
O1 0.67561(6) 0.67561(6) 0.67561(6) 0.0309(4) Uani d S 1 . O
C1 0.61473(14) 0.66142(13) 0.52405(10) 0.0370(5) Uani d . 1 . C
H1A 0.66606(15) 0.6680(6) 0.5018(3) 0.055 Uiso calc R 1 . H
H1B 0.5882(6) 0.7111(4) 0.52509(12) 0.055 Uiso calc R 1 . H
H1C 0.5852(6) 0.6250(4) 0.4928(2) 0.055 Uiso calc R 1 . H

loop_
_atom_type_symbol
_atom_type_description
_atom_type_scat_dispersion_real
_atom_type_scat_dispersion_imag
_atom_type_scat_source
C C .0033 .0016 'International Tables Vol C Tables 4.2.6.8 and 6.1.1.4'
H H .0000 .0000 'International Tables Vol C Tables 4.2.6.8 and 6.1.1.4'
O O .0106 .0060 'International Tables Vol C Tables 4.2.6.8 and 6.1.1.4'
Si Si .0817 .0704 'International Tables Vol C Tables 4.2.6.8 and 6.1.1.4'
K K .2009 .2494 'International Tables Vol C Tables 4.2.6.8 and 6.1.1.4'

loop_
_geom_angle_atom_site_label_1
_geom_angle_atom_site_label_2
_geom_angle_atom_site_label_3
_geom_angle_site_symmetry_1
_geom_angle_site_symmetry_3
_geom_angle
_geom_angle_publ_flag
O1 K1 O1 28_566 51_656 89.37(5) yes
O1 K1 O1 28_566 74_665 89.37(5) ?
O1 K1 O1 51_656 74_665 89.37(5) ?
O1 K1 K1 28_566 74_665 44.69(3) ?
O1 K1 K1 51_656 74_665 44.69(3) ?
O1 K1 K1 74_665 74_665 89.55(4) ?
O1 K1 K1 28_566 51_656 44.69(3) ?
O1 K1 K1 51_656 51_656 89.55(4) ?
O1 K1 K1 74_665 51_656 44.69(3) ?
K1 K1 K1 74_665 51_656 60.000(6) ?
O1 K1 K1 28_566 28_566 89.55(4) ?
O1 K1 K1 51_656 28_566 44.69(3) ?
O1 K1 K1 74_665 28_566 44.69(3) ?
K1 K1 K1 74_665 28_566 60.000(6) ?
K1 K1 K1 51_656 28_566 60.000(6) ?
O1 K1 Si1 28_566 74_665 103.58(2) ?
O1 K1 Si1 51_656 74_665 103.58(2) ?
O1 K1 Si1 74_665 74_665 20.17(3) ?
K1 K1 Si1 74_665 74_665 109.727(13) ?
K1 K1 Si1 51_656 74_665 60.209(11) ?
K1 K1 Si1 28_566 74_665 60.209(11) ?
O1 K1 Si1 28_566 28_566 20.17(3) ?
O1 K1 Si1 51_656 28_566 103.58(2) ?
O1 K1 Si1 74_665 28_566 103.58(2) ?
K1 K1 Si1 74_665 28_566 60.209(11) ?
K1 K1 Si1 51_656 28_566 60.209(11) ?
K1 K1 Si1 28_566 28_566 109.727(13) ?
Si1 K1 Si1 74_665 28_566 113.102(11) ?
O1 K1 Si1 28_566 51_656 103.58(2) ?
O1 K1 Si1 51_656 51_656 20.17(3) ?
O1 K1 Si1 74_665 51_656 103.58(2) ?
K1 K1 Si1 74_665 51_656 60.209(11) ?
K1 K1 Si1 51_656 51_656 109.727(13) ?
K1 K1 Si1 28_566 51_656 60.209(11) ?
Si1 K1 Si1 74_665 51_656 113.102(11) ?
Si1 K1 Si1 28_566 51_656 113.102(11) ?
O1 Si1 C1 . . 112.50(7) yes
O1 Si1 C1 . 9 112.50(7) ?
C1 Si1 C1 . 9 106.28(8) yes
O1 Si1 C1 . 5 112.50(7) ?
C1 Si1 C1 . 5 106.28(8) ?
C1 Si1 C1 9 5 106.28(8) ?
O1 Si1 K1 . 74_665 35.008(12) ?
C1 Si1 K1 . 74_665 144.39(7) ?
C1 Si1 K1 9 74_665 102.54(8) ?
C1 Si1 K1 5 74_665 84.85(7) ?
O1 Si1 K1 . 28_566 35.008(12) ?
C1 Si1 K1 . 28_566 102.54(8) ?
C1 Si1 K1 9 28_566 84.85(7) ?
C1 Si1 K1 5 28_566 144.39(7) ?
K1 Si1 K1 74_665 28_566 59.58(2) ?
O1 Si1 K1 . 51_656 35.008(12) ?
C1 Si1 K1 . 51_656 84.85(7) ?
C1 Si1 K1 9 51_656 144.39(7) ?
C1 Si1 K1 5 51_656 102.54(8) ?
K1 Si1 K1 74_665 51_656 59.58(2) ?
K1 Si1 K1 28_566 51_656 59.58(2) ?
Si1 O1 K1 . 28_566 124.82(4) yes
Si1 O1 K1 . 74_665 124.82(4) ?
K1 O1 K1 28_566 74_665 90.63(5) yes
Si1 O1 K1 . 51_656 124.82(4) ?
K1 O1 K1 28_566 51_656 90.63(5) ?
K1 O1 K1 74_665 51_656 90.63(5) ?

loop_
_geom_bond_atom_site_label_1
_geom_bond_atom_site_label_2
_geom_bond_site_symmetry_2
_geom_bond_distance
_geom_bond_publ_flag
K1 O1 28_566 2.6290(11) yes
K1 O1 51_656 2.6290(11) ?
K1 O1 74_665 2.6290(11) ?
K1 K1 74_665 3.7383(11) ?
K1 K1 51_656 3.7383(11) ?
K1 K1 28_566 3.7383(11) ?
K1 Si1 74_665 3.7621(8) ?
K1 Si1 28_566 3.7621(8) ?
K1 Si1 51_656 3.7621(8) ?
Si1 O1 . 1.580(2) yes
Si1 C1 . 1.879(2) yes
Si1 C1 9 1.879(2) ?
Si1 C1 5 1.879(2) ?
Si1 K1 74_665 3.7621(8) ?
Si1 K1 28_566 3.7621(8) ?
Si1 K1 51_656 3.7621(8) ?
O1 K1 28_566 2.6290(11) ?
O1 K1 74_665 2.6290(11) ?
O1 K1 51_656 2.6290(11) ?
